data_9000084
loop_
_publ_author_name
'Frueh, A. J.'

_publ_section_title
;
 The crystallography of petzite, Ag3AuTe2
;
_journal_name_full 'American Mineralogist'
_journal_page_first 693
_journal_page_last 701
_journal_volume 44
_journal_year 1959
_chemical_formula_sum 'Ag3 Au Te2'
_chemical_name_mineral Petzite
_space_group_IT_number 214
_symmetry_space_group_name_Hall 'I 4bd 2c 3'
_symmetry_space_group_name_H-M 'I 41 3 2'
_cell_angle_alpha 90
_cell_angle_beta 90
_cell_angle_gamma 90
_cell_length_a 10.38
_cell_length_b 10.38
_cell_length_c 10.38
_cell_formula_units_Z 8
_cell_volume 1118.387
_database_code_amcsd 0000087
_exptl_crystal_density_diffrn 9.215
_cod_database_code 9000084

loop_
_space_group_symop_operation_xyz
x,y,z
1/2+x,1/2+y,1/2+z
-z,1/2+x,1/2-y
1/2-z,+x,-y
-y,1/2+z,1/2-x
1/2-y,+z,-x
-x,1/2+y,1/2-z
1/2-x,+y,-z
3/4-x,1/4+z,3/4+y
1/4-x,3/4+z,1/4+y
3/4-z,1/4+y,3/4+x
1/4-z,3/4+y,1/4+x
3/4-y,1/4+x,3/4+z
1/4-y,3/4+x,1/4+z
1/4-x,1/4-z,1/4-y
3/4-x,3/4-z,3/4-y
1/4-z,1/4-y,1/4-x
3/4-z,3/4-y,3/4-x
1/4-y,1/4-x,1/4-z
3/4-y,3/4-x,3/4-z
1/2-z,-x,1/2+y
-z,1/2-x,+y
1/2-y,-z,1/2+x
-y,1/2-z,+x
1/2-x,-y,1/2+z
-x,1/2-y,+z
1/2+z,1/2-x,-y
+z,-x,1/2-y
1/2+y,1/2-z,-x
+y,-z,1/2-x
1/2+x,1/2-y,-z
+x,-y,1/2-z
3/4+x,3/4-z,1/4+y
1/4+x,1/4-z,3/4+y
3/4+z,3/4-y,1/4+x
1/4+z,1/4-y,3/4+x
3/4+y,3/4-x,1/4+z
1/4+y,1/4-x,3/4+z
1/4+x,3/4+z,3/4-y
3/4+x,1/4+z,1/4-y
1/4+z,3/4+y,3/4-x
3/4+z,1/4+y,1/4-x
1/4+y,3/4+x,3/4-z
3/4+y,1/4+x,1/4-z
z,x,y
1/2+z,1/2+x,1/2+y
y,z,x
1/2+y,1/2+z,1/2+x

loop_
_atom_site_label
_atom_site_fract_x
_atom_site_fract_y
_atom_site_fract_z
Ag 0.36500 0.00000 0.25000
Au 0.12500 0.12500 0.12500
Te 0.26600 0.26600 0.26600

loop_
_cod_related_entry_id
_cod_related_entry_database
_cod_related_entry_code
1 AMCSD 0000087
